data_7124599
loop_
_publ_author_name
'Fatila, Elisabeth M.'
'Maahs, Adam C.'
'Mills, Michelle B.'
'Rouzi\`eres, Mathieu'
'Soldatov, Dmitriy V.'
'Cl\'erac, Rodolphe'
'Preuss, Kathryn E.'

_publ_section_title
;
 Ferromagnetic ordering of -[Sm(iii)-radical]n- coordination polymers.
;
_journal_issue 31
_journal_name_full 'Chemical communications (Cambridge, England)'
_journal_page_first 5414
_journal_page_last 5417
_journal_paper_doi 10.1039/c6cc01548d
_journal_volume 52
_journal_year 2016
_chemical_formula_moiety 'C23 H7 F18 N3 O7 S2 Sm'
_chemical_formula_sum 'C23 H7 F18 N3 O7 S2 Sm'
_chemical_formula_weight 993.79
_chemical_name_common '[Sm(hfac)3(boaDTDA)]n'
_chemical_properties_physical 'Air-sensitive, Moisture-sensitive, Oxygen-sensitive'
_space_group_crystal_system orthorhombic
_space_group_IT_number 61
_space_group_name_Hall '-P 2ac 2ab'
_space_group_name_H-M_alt 'P b c a'
_atom_sites_solution_hydrogens geom
_audit_creation_method SHELXL-2013
_audit_update_record
;
2015-07-20 deposited with the CCDC.
2016-03-14 downloaded from the CCDC.
;
_cell_angle_alpha 90
_cell_angle_beta 90
_cell_angle_gamma 90
_cell_formula_units_Z 8
_cell_length_a 19.8011(2)
_cell_length_b 14.62079(12)
_cell_length_c 21.27781(15)
_cell_measurement_reflns_used 65213
_cell_measurement_temperature 100(2)
_cell_measurement_theta_max 36.3130
_cell_measurement_theta_min 2.9400
_cell_volume 6160.09(9)
_computing_cell_refinement
;
CrysAlisPro, Agilent Technologies,
Version 1.171.36.28 (release 01-02-2013 CrysAlis171 .NET)
(compiled Feb  1 2013,16:14:44)
;
_computing_data_collection
;
CrysAlisPro, Agilent Technologies,
Version 1.171.36.28 (release 01-02-2013 CrysAlis171 .NET)
(compiled Feb  1 2013,16:14:44)
;
_computing_data_reduction
;
CrysAlisPro, Agilent Technologies,
Version 1.171.36.28 (release 01-02-2013 CrysAlis171 .NET)
(compiled Feb  1 2013,16:14:44)
;
_computing_structure_refinement 'SHELXL-2013 (Sheldrick, 2013)'
_computing_structure_solution SHELXS
_diffrn_ambient_temperature 100(2)
_diffrn_detector_area_resol_mean 10.3693
_diffrn_measured_fraction_theta_full 0.999
_diffrn_measured_fraction_theta_max 1.000
_diffrn_measurement_device_type 'SuperNova, Dual, Cu at zero, Atlas'
_diffrn_measurement_method '\w scans'
_diffrn_radiation_type MoK\a
_diffrn_radiation_wavelength 0.71073
_diffrn_reflns_av_R_equivalents 0.0621
_diffrn_reflns_av_unetI/netI 0.0232
_diffrn_reflns_Laue_measured_fraction_full 0.999
_diffrn_reflns_Laue_measured_fraction_max 1.000
_diffrn_reflns_limit_h_max 33
_diffrn_reflns_limit_h_min -32
_diffrn_reflns_limit_k_max 24
_diffrn_reflns_limit_k_min -24
_diffrn_reflns_limit_l_max 35
_diffrn_reflns_limit_l_min -35
_diffrn_reflns_number 200643
_diffrn_reflns_point_group_measured_fraction_full 0.999
_diffrn_reflns_point_group_measured_fraction_max 1.000
_diffrn_reflns_theta_full 25.242
_diffrn_reflns_theta_max 36.318
_diffrn_reflns_theta_min 2.581
_diffrn_source 'SuperNova (Mo) X-ray Source'
_exptl_absorpt_coefficient_mu 2.201
_exptl_absorpt_correction_T_max 1.00000
_exptl_absorpt_correction_T_min 0.37016
_exptl_absorpt_correction_type multi-scan
_exptl_crystal_colour green
_exptl_crystal_density_diffrn 2.143
_exptl_crystal_description prism
_exptl_crystal_F_000 3824
_exptl_crystal_preparation 'Magnetic properties'
_exptl_crystal_recrystallization_method Sublimation
_exptl_crystal_size_max 0.700
_exptl_crystal_size_mid 0.200
_exptl_crystal_size_min 0.200
_refine_diff_density_max 5.362
_refine_diff_density_min -1.931
_refine_diff_density_rms 0.188
_refine_ls_extinction_method none
_refine_ls_goodness_of_fit_ref 1.168
_refine_ls_hydrogen_treatment constr
_refine_ls_matrix_type full
_refine_ls_number_parameters 515
_refine_ls_number_reflns 14915
_refine_ls_number_restraints 69
_refine_ls_restrained_S_all 1.167
_refine_ls_R_factor_all 0.0723
_refine_ls_R_factor_gt 0.0426
_refine_ls_shift/su_max 0.003
_refine_ls_shift/su_mean 0.000
_refine_ls_structure_factor_coef Fsqd
_refine_ls_weighting_details 'w=1/[\s^2^(Fo^2^)+(0.0260P)^2^+23.5646P] where P=(Fo^2^+2Fc^2^)/3'
_refine_ls_weighting_scheme calc
_refine_ls_wR_factor_gt 0.0885
_refine_ls_wR_factor_ref 0.1041
_reflns_Friedel_coverage 0.000
_reflns_number_gt 11157
_reflns_number_total 14915
_reflns_threshold_expression 'I > 2\s(I)'
_cod_data_source_file c6cc01548d2.cif
_cod_data_source_block shelx
_cod_database_code 7124599
_shelx_space_group_comment
;
The symmetry employed for this shelxl refinement is uniquely defined
by the following loop, which should always be used as a source of
symmetry information in preference to the above space-group names.
They are only intended as comments.
;
_shelx_estimated_absorpt_t_min 0.308
_shelx_estimated_absorpt_t_max 0.667
_shelxl_version_number 2013-4

loop_
_space_group_symop_operation_xyz
'x, y, z'
'-x+1/2, -y, z+1/2'
'-x, y+1/2, -z+1/2'
'x+1/2, -y+1/2, -z'
'-x, -y, -z'
'x-1/2, y, -z-1/2'
'x, -y-1/2, z-1/2'
'-x-1/2, y-1/2, z'

loop_
_atom_site_label
_atom_site_type_symbol
_atom_site_fract_x
_atom_site_fract_y
_atom_site_fract_z
_atom_site_U_iso_or_equiv
_atom_site_adp_type
_atom_site_occupancy
_atom_site_site_symmetry_order
_atom_site_calc_flag
_atom_site_refinement_flags_posn
_atom_site_refinement_flags_adp
_atom_site_refinement_flags_occupancy
_atom_site_disorder_assembly
_atom_site_disorder_group
Sm1 Sm 0.27863(2) 0.58379(2) 0.62997(2) 0.01388(3) Uani 1 1 d . . . . .
S3 S 0.29568(4) 0.90981(5) 0.50353(3) 0.02144(12) Uani 1 1 d . . . . .
S2 S 0.30200(4) 0.76758(5) 0.49542(3) 0.02129(12) Uani 1 1 d . . . . .
O25 O 0.32531(10) 0.58530(13) 0.73675(8) 0.0181(3) Uani 1 1 d . . . . .
N1 N 0.27941(12) 0.74857(15) 0.56845(9) 0.0169(3) Uani 1 1 d . . . . .
O35 O 0.36081(10) 0.46418(14) 0.63098(9) 0.0198(3) Uani 1 1 d . . . . .
O31 O 0.31912(10) 0.56391(14) 0.52423(8) 0.0186(3) Uani 1 1 d . . . . .
O21 O 0.38413(10) 0.66111(15) 0.62887(9) 0.0213(4) Uani 1 1 d . . . . .
F35 F 0.40249(11) 0.28003(14) 0.63240(11) 0.0335(4) Uani 1 1 d . . . . .
O41 O 0.17984(10) 0.60436(14) 0.56516(8) 0.0183(3) Uani 1 1 d . . . . .
O45 O 0.18208(10) 0.54240(14) 0.68938(8) 0.0183(3) Uani 1 1 d . . . . .
F33 F 0.36724(11) 0.61752(13) 0.41224(8) 0.0289(4) Uani 1 1 d . . . . .
C13 C 0.22043(12) 0.75008(17) 0.75399(10) 0.0148(4) Uani 1 1 d . . . . .
F41 F 0.08364(11) 0.55791(15) 0.46747(8) 0.0305(4) Uani 1 1 d . . . . .
O7 O 0.24232(11) 0.88256(13) 0.70482(8) 0.0199(3) Uani 1 1 d . . . . .
N4 N 0.27295(12) 0.90930(15) 0.57815(10) 0.0184(4) Uani 1 1 d . . . . .
C42 C 0.11790(13) 0.58833(17) 0.57163(11) 0.0165(4) Uani 1 1 d . . . . .
F43 F 0.09285(10) 0.69939(13) 0.49413(9) 0.0281(4) Uani 1 1 d . . . . .
C5 C 0.26823(14) 0.82443(18) 0.60100(11) 0.0176(4) Uani 1 1 d . . . . .
C34 C 0.39991(13) 0.42903(18) 0.59174(12) 0.0183(4) Uani 1 1 d . . . . .
N14 N 0.23851(11) 0.73024(15) 0.69123(9) 0.0169(4) Uani 1 1 d . . . . .
C8 C 0.22422(14) 0.84406(18) 0.76188(11) 0.0176(4) Uani 1 1 d . . . . .
F42 F 0.00857(10) 0.62011(17) 0.52752(9) 0.0334(4) Uani 1 1 d . . . . .
F36 F 0.48958(10) 0.32011(14) 0.57841(9) 0.0297(4) Uani 1 1 d . . . . .
F31 F 0.32444(11) 0.48368(15) 0.39797(9) 0.0327(4) Uani 1 1 d . . . . .
F34 F 0.47414(11) 0.37576(15) 0.67080(9) 0.0339(4) Uani 1 1 d . . . . .
F32 F 0.43242(11) 0.50049(16) 0.40689(9) 0.0325(4) Uani 1 1 d . . . . .
C32 C 0.36502(13) 0.51626(18) 0.49969(11) 0.0175(4) Uani 1 1 d . . . . .
C6 C 0.24953(14) 0.81007(17) 0.66677(11) 0.0170(4) Uani 1 1 d . . . . .
C44 C 0.12096(14) 0.52881(18) 0.67789(12) 0.0190(4) Uani 1 1 d . . . . .
C11 C 0.18823(14) 0.7378(2) 0.86057(12) 0.0216(5) Uani 1 1 d . . . . .
H11A H 0.1742 0.7024 0.8956 0.026 Uiso 1 1 calc R U . . .
C43 C 0.08528(14) 0.5485(2) 0.62302(12) 0.0213(5) Uani 1 1 d . . . . .
H43A H 0.0385 0.5347 0.6206 0.026 Uiso 1 1 calc R U . . .
C12 C 0.20128(14) 0.6941(2) 0.80396(12) 0.0201(4) Uani 1 1 d . . . . .
H12A H 0.1974 0.6297 0.7995 0.024 Uiso 1 1 calc R U . . .
F23 F 0.46007(13) 0.81732(17) 0.60801(13) 0.0453(6) Uani 1 1 d . . . . .
C24 C 0.37353(14) 0.62677(19) 0.76194(12) 0.0196(4) Uani 1 1 d . . . . .
C37 C 0.44290(15) 0.3507(2) 0.61845(14) 0.0226(5) Uani 1 1 d . . . . .
C23 C 0.42306(16) 0.6811(2) 0.73341(14) 0.0264(5) Uani 1 1 d . . . . .
H23A H 0.4555 0.7116 0.7587 0.032 Uiso 1 1 calc R U . . .
C46 C 0.07429(14) 0.6172(2) 0.51477(12) 0.0216(5) Uani 1 1 d . . . . .
C9 C 0.21337(16) 0.8894(2) 0.81796(12) 0.0230(5) Uani 1 1 d . . . . .
H9A H 0.2180 0.9538 0.8222 0.028 Uiso 1 1 calc R U . . .
F21 F 0.52861(11) 0.77526(18) 0.68092(12) 0.0439(6) Uani 1 1 d . . . . .
C36 C 0.37299(14) 0.5301(2) 0.42819(12) 0.0206(5) Uani 1 1 d . . . . .
C22 C 0.42524(14) 0.69110(19) 0.66855(13) 0.0213(5) Uani 1 1 d . . . . .
C10 C 0.19517(16) 0.8331(2) 0.86756(12) 0.0246(5) Uani 1 1 d . . . . .
H10A H 0.1871 0.8596 0.9076 0.030 Uiso 1 1 calc R U . . .
C33 C 0.40610(14) 0.4506(2) 0.52787(12) 0.0220(5) Uani 1 1 d . . . . .
H33A H 0.4390 0.4199 0.5032 0.026 Uiso 1 1 calc R U . . .
F22 F 0.51685(13) 0.69253(19) 0.59786(13) 0.0492(6) Uani 1 1 d . . . . .
C26 C 0.48407(16) 0.7444(2) 0.63890(17) 0.0308(6) Uani 1 1 d . . . . .
C47 C 0.08103(16) 0.4892(2) 0.73377(14) 0.0284(6) Uani 1 1 d D . . . .
C27 C 0.38067(17) 0.6129(3) 0.83373(14) 0.0300(6) Uani 1 1 d . . . . .
F25 F 0.32151(11) 0.60694(19) 0.86268(9) 0.0380(5) Uani 1 1 d . U . . .
F24 F 0.41874(18) 0.6745(2) 0.86134(11) 0.0677(10) Uani 1 1 d . U . . .
F26 F 0.41048(13) 0.5315(2) 0.84543(11) 0.0468(6) Uani 1 1 d . U . . .
F45A F 0.0228(9) 0.4514(18) 0.7177(9) 0.054(4) Uani 0.59(5) 1 d D U P A -1
F44A F 0.0682(6) 0.5607(7) 0.7751(6) 0.0456(19) Uani 0.59(5) 1 d D U P A -1
F46A F 0.1163(7) 0.4287(11) 0.7663(5) 0.047(2) Uani 0.59(5) 1 d D U P A -1
F45B F 0.0174(9) 0.4738(13) 0.7207(12) 0.030(3) Uani 0.41(5) 1 d D U P A -2
F44B F 0.0824(12) 0.538(2) 0.7816(6) 0.050(4) Uani 0.41(5) 1 d D U P A -2
F46B F 0.1084(11) 0.408(2) 0.7468(19) 0.078(8) Uani 0.41(5) 1 d D U P A -2

loop_
_atom_site_aniso_label
_atom_site_aniso_U_11
_atom_site_aniso_U_22
_atom_site_aniso_U_33
_atom_site_aniso_U_23
_atom_site_aniso_U_13
_atom_site_aniso_U_12
Sm1 0.01742(5) 0.01568(5) 0.00852(5) 0.00002(3) 0.00078(3) 0.00056(4)
S3 0.0338(3) 0.0191(3) 0.0114(2) 0.0017(2) 0.0044(2) 0.0005(2)
S2 0.0322(3) 0.0203(3) 0.0114(2) -0.0005(2) 0.0035(2) 0.0013(2)
O25 0.0198(8) 0.0233(9) 0.0114(7) -0.0002(6) -0.0006(6) 0.0004(7)
N1 0.0258(10) 0.0155(8) 0.0093(7) 0.0007(7) 0.0015(7) -0.0009(7)
O35 0.0239(9) 0.0212(8) 0.0144(7) 0.0005(6) 0.0016(6) 0.0030(7)
O31 0.0210(8) 0.0237(9) 0.0111(7) -0.0010(6) 0.0021(6) 0.0043(7)
O21 0.0213(9) 0.0249(9) 0.0179(8) 0.0030(7) 0.0018(7) -0.0029(7)
F35 0.0326(10) 0.0214(8) 0.0464(12) 0.0096(8) 0.0007(9) -0.0008(7)
O41 0.0200(8) 0.0227(9) 0.0122(7) 0.0024(6) 0.0017(6) 0.0006(7)
O45 0.0216(8) 0.0212(8) 0.0121(7) 0.0023(6) -0.0003(6) -0.0013(7)
F33 0.0443(11) 0.0248(8) 0.0175(7) 0.0038(6) 0.0079(7) 0.0039(8)
C13 0.0183(9) 0.0175(9) 0.0085(7) -0.0004(7) -0.0010(7) -0.0001(8)
F41 0.0381(10) 0.0366(10) 0.0168(7) -0.0048(7) -0.0056(7) 0.0039(8)
O7 0.0314(10) 0.0170(8) 0.0112(7) -0.0014(6) 0.0037(7) 0.0000(7)
N4 0.0297(11) 0.0170(9) 0.0084(7) -0.0009(6) 0.0020(7) 0.0000(8)
C42 0.0189(10) 0.0183(10) 0.0122(8) 0.0003(7) -0.0007(7) 0.0007(8)
F43 0.0326(9) 0.0298(9) 0.0218(8) 0.0106(7) -0.0019(7) 0.0034(7)
C5 0.0239(11) 0.0183(10) 0.0105(8) 0.0006(7) 0.0016(7) 0.0021(8)
C34 0.0191(10) 0.0206(11) 0.0154(9) -0.0010(8) -0.0026(8) 0.0008(8)
N14 0.0213(9) 0.0192(9) 0.0101(7) 0.0008(6) 0.0004(6) -0.0014(7)
C8 0.0246(11) 0.0173(10) 0.0108(8) 0.0006(7) 0.0017(8) 0.0006(8)
F42 0.0198(8) 0.0567(13) 0.0239(8) 0.0099(9) -0.0007(7) 0.0032(8)
F36 0.0272(9) 0.0325(10) 0.0293(9) -0.0029(7) -0.0008(7) 0.0102(7)
F31 0.0421(11) 0.0408(11) 0.0153(7) -0.0042(7) -0.0036(7) -0.0113(9)
F34 0.0401(11) 0.0380(11) 0.0236(9) -0.0040(8) -0.0141(8) 0.0093(9)
F32 0.0353(10) 0.0441(11) 0.0181(8) 0.0007(8) 0.0103(7) 0.0130(9)
C32 0.0213(11) 0.0205(11) 0.0107(8) -0.0030(8) 0.0014(7) -0.0011(8)
C6 0.0233(11) 0.0172(10) 0.0104(8) -0.0001(7) 0.0001(8) 0.0012(8)
C44 0.0225(11) 0.0200(11) 0.0145(9) 0.0030(8) 0.0023(8) -0.0023(9)
C11 0.0236(11) 0.0292(13) 0.0121(9) 0.0023(8) 0.0039(8) 0.0016(10)
C43 0.0189(10) 0.0286(13) 0.0164(10) 0.0052(9) 0.0010(8) -0.0026(9)
C12 0.0238(11) 0.0232(12) 0.0134(9) 0.0023(8) 0.0017(8) -0.0003(9)
F23 0.0469(13) 0.0377(12) 0.0512(14) 0.0200(11) -0.0011(11) -0.0126(10)
C24 0.0223(11) 0.0235(11) 0.0131(9) -0.0007(8) -0.0024(8) -0.0003(9)
C37 0.0230(12) 0.0220(11) 0.0230(11) -0.0026(9) -0.0045(9) 0.0026(9)
C23 0.0254(13) 0.0316(14) 0.0222(12) 0.0006(10) -0.0030(10) -0.0067(11)
C46 0.0226(11) 0.0276(13) 0.0145(10) 0.0019(9) -0.0010(8) 0.0024(10)
C9 0.0344(14) 0.0206(11) 0.0139(10) -0.0026(9) 0.0026(9) 0.0043(10)
F21 0.0288(10) 0.0526(14) 0.0503(14) 0.0041(11) -0.0041(9) -0.0180(10)
C36 0.0224(11) 0.0253(12) 0.0140(9) -0.0035(8) 0.0030(8) 0.0005(9)
C22 0.0189(11) 0.0216(11) 0.0234(11) 0.0021(9) 0.0022(9) -0.0016(9)
C10 0.0319(14) 0.0294(13) 0.0126(10) -0.0016(9) 0.0037(9) 0.0045(11)
C33 0.0233(12) 0.0276(13) 0.0150(10) -0.0026(9) 0.0012(8) 0.0053(10)
F22 0.0394(12) 0.0543(15) 0.0538(15) -0.0051(12) 0.0278(11) -0.0091(11)
C26 0.0236(13) 0.0322(15) 0.0366(16) 0.0038(13) 0.0033(11) -0.0073(12)
C47 0.0280(14) 0.0393(17) 0.0178(11) 0.0102(11) 0.0008(10) -0.0056(12)
C27 0.0307(15) 0.0435(18) 0.0160(11) 0.0009(11) -0.0074(10) -0.0060(13)
F25 0.0335(10) 0.0669(15) 0.0137(7) 0.0001(8) 0.0007(7) 0.0075(10)
F24 0.098(2) 0.082(2) 0.0235(10) 0.0031(12) -0.0206(13) -0.0531(19)
F26 0.0472(14) 0.0633(16) 0.0299(11) 0.0167(11) -0.0022(10) 0.0171(12)
F45A 0.053(6) 0.086(10) 0.024(3) 0.012(6) -0.003(4) -0.046(6)
F44A 0.061(4) 0.047(3) 0.028(3) 0.005(2) 0.025(3) 0.012(3)
F46A 0.037(3) 0.067(5) 0.037(4) 0.039(3) 0.014(3) 0.012(3)
F45B 0.022(3) 0.042(5) 0.027(4) 0.012(4) 0.003(3) -0.009(4)
F44B 0.056(6) 0.081(8) 0.013(3) -0.003(4) 0.006(3) -0.034(6)
F46B 0.051(6) 0.092(13) 0.092(15) 0.078(12) 0.015(9) 0.006(7)

loop_
_atom_type_symbol
_atom_type_description
_atom_type_scat_dispersion_real
_atom_type_scat_dispersion_imag
_atom_type_scat_source
C C 0.0033 0.0016 'International Tables Vol C Tables 4.2.6.8 and 6.1.1.4'
H H 0.0000 0.0000 'International Tables Vol C Tables 4.2.6.8 and 6.1.1.4'
F F 0.0171 0.0103 'International Tables Vol C Tables 4.2.6.8 and 6.1.1.4'
N N 0.0061 0.0033 'International Tables Vol C Tables 4.2.6.8 and 6.1.1.4'
O O 0.0106 0.0060 'International Tables Vol C Tables 4.2.6.8 and 6.1.1.4'
S S 0.1246 0.1234 'International Tables Vol C Tables 4.2.6.8 and 6.1.1.4'
Sm Sm -0.1638 3.4418 'International Tables Vol C Tables 4.2.6.8 and 6.1.1.4'

loop_
_geom_angle_atom_site_label_1
_geom_angle_atom_site_label_2
_geom_angle_atom_site_label_3
_geom_angle
_geom_angle_site_symmetry_3
O45 Sm1 O21 146.72(7) .
O45 Sm1 O35 110.96(7) .
O21 Sm1 O35 75.49(7) .
O45 Sm1 O31 137.44(7) .
O21 Sm1 O31 75.83(7) .
O35 Sm1 O31 72.12(6) .
O45 Sm1 O41 71.50(6) .
O21 Sm1 O41 130.41(7) .
O35 Sm1 O41 130.46(7) .
O31 Sm1 O41 75.57(6) .
O45 Sm1 O25 79.18(6) .
O21 Sm1 O25 70.94(7) .
O35 Sm1 O25 75.02(6) .
O31 Sm1 O25 137.87(7) .
O41 Sm1 O25 146.50(6) .
O45 Sm1 N14 72.53(7) .
O21 Sm1 N14 83.28(7) .
O35 Sm1 N14 142.88(7) .
O31 Sm1 N14 131.49(7) .
O41 Sm1 N14 86.38(7) .
O25 Sm1 N14 69.35(6) .
O45 Sm1 N1 118.91(7) .
O21 Sm1 N1 64.67(7) .
O35 Sm1 N1 130.07(7) .
O31 Sm1 N1 69.99(6) .
O41 Sm1 N1 67.80(7) .
O25 Sm1 N1 115.60(6) .
N14 Sm1 N1 61.50(6) .
O45 Sm1 N4 72.57(7) 8_655
O21 Sm1 N4 135.21(7) 8_655
O35 Sm1 N4 66.89(7) 8_655
O31 Sm1 N4 70.29(7) 8_655
O41 Sm1 N4 67.35(7) 8_655
O25 Sm1 N4 118.86(6) 8_655
N14 Sm1 N4 141.44(7) 8_655
N1 Sm1 N4 125.54(6) 8_655
N4 S3 S2 95.24(9) .
N1 S2 S3 94.25(9) .
C24 O25 Sm1 133.51(17) .
C5 N1 S2 113.48(18) .
C5 N1 Sm1 118.99(15) .
S2 N1 Sm1 127.05(11) .
C34 O35 Sm1 135.83(17) .
C32 O31 Sm1 134.07(17) .
C22 O21 Sm1 137.04(18) .
C42 O41 Sm1 134.90(16) .
C44 O45 Sm1 135.79(16) .
C8 C13 C12 120.3(2) .
C8 C13 N14 107.7(2) .
C12 C13 N14 132.0(2) .
C6 O7 C8 103.6(2) .
C5 N4 S3 111.92(17) .
C5 N4 Sm1 129.83(16) 8_665
S3 N4 Sm1 116.65(11) 8_665
O41 C42 C43 127.9(2) .
O41 C42 C46 114.1(2) .
C43 C42 C46 117.9(2) .
N1 C5 N4 125.1(2) .
N1 C5 C6 114.9(2) .
N4 C5 C6 120.0(2) .
O35 C34 C33 127.6(3) .
O35 C34 C37 113.8(2) .
C33 C34 C37 118.6(2) .
C6 N14 C13 103.7(2) .
C6 N14 Sm1 118.89(16) .
C13 N14 Sm1 135.43(16) .
C9 C8 O7 127.0(2) .
C9 C8 C13 124.9(2) .
O7 C8 C13 108.1(2) .
O31 C32 C33 128.6(2) .
O31 C32 C36 114.2(2) .
C33 C32 C36 117.1(2) .
N14 C6 O7 116.8(2) .
N14 C6 C5 123.8(2) .
O7 C6 C5 119.4(2) .
O45 C44 C43 128.4(2) .
O45 C44 C47 113.9(2) .
C43 C44 C47 117.6(2) .
C12 C11 C10 121.9(2) .
C44 C43 C42 120.5(2) .
C11 C12 C13 116.3(3) .
O25 C24 C23 128.6(2) .
O25 C24 C27 115.4(2) .
C23 C24 C27 116.0(2) .
F34 C37 F36 107.8(2) .
F34 C37 F35 107.8(3) .
F36 C37 F35 107.2(2) .
F34 C37 C34 111.3(2) .
F36 C37 C34 113.4(2) .
F35 C37 C34 109.0(2) .
C22 C23 C24 120.8(3) .
F42 C46 F43 108.0(2) .
F42 C46 F41 108.0(2) .
F43 C46 F41 107.3(2) .
F42 C46 C42 113.3(2) .
F43 C46 C42 110.5(2) .
F41 C46 C42 109.5(2) .
C8 C9 C10 114.3(3) .
F33 C36 F32 107.6(2) .
F33 C36 F31 107.7(2) .
F32 C36 F31 107.8(2) .
F33 C36 C32 111.7(2) .
F32 C36 C32 112.5(2) .
F31 C36 C32 109.5(2) .
O21 C22 C23 127.8(3) .
O21 C22 C26 113.2(3) .
C23 C22 C26 119.0(3) .
C9 C10 C11 122.2(2) .
C32 C33 C34 121.4(2) .
F22 C26 F21 108.1(3) .
F22 C26 F23 107.8(3) .
F21 C26 F23 107.1(3) .
F22 C26 C22 110.6(3) .
F21 C26 C22 113.4(3) .
F23 C26 C22 109.6(3) .
F44B C47 F45B 107.1(14) .
F46A C47 F45A 108.5(10) .
F44B C47 F46B 109.4(10) .
F45B C47 F46B 106.4(15) .
F46A C47 F44A 105.5(6) .
F45A C47 F44A 108.6(10) .
F44B C47 C44 113.8(8) .
F45B C47 C44 113.2(11) .
F46A C47 C44 112.6(5) .
F45A C47 C44 113.8(8) .
F46B C47 C44 106.7(11) .
F44A C47 C44 107.4(5) .
F24 C27 F25 110.1(3) .
F24 C27 F26 105.7(3) .
F25 C27 F26 104.0(3) .
F24 C27 C24 113.8(3) .
F25 C27 C24 112.7(2) .
F26 C27 C24 109.7(3) .

loop_
_geom_bond_atom_site_label_1
_geom_bond_atom_site_label_2
_geom_bond_distance
_geom_bond_site_symmetry_2
Sm1 O45 2.3706(19) .
Sm1 O21 2.375(2) .
Sm1 O35 2.389(2) .
Sm1 O31 2.4059(18) .
Sm1 O41 2.4123(19) .
Sm1 O25 2.4530(18) .
Sm1 N14 2.630(2) .
Sm1 N1 2.742(2) .
Sm1 N4 2.961(2) 8_655
S3 N4 1.650(2) .
S3 S2 2.0903(10) .
S2 N1 1.641(2) .
O25 C24 1.252(3) .
N1 C5 1.326(3) .
O35 C34 1.249(3) .
O31 C32 1.259(3) .
O21 C22 1.252(3) .
F35 C37 1.341(4) .
O41 C42 1.256(3) .
O45 C44 1.251(3) .
F33 C36 1.327(3) .
C13 C8 1.386(4) .
C13 C12 1.394(3) .
C13 N14 1.413(3) .
F41 C46 1.341(3) .
O7 C6 1.341(3) .
O7 C8 1.385(3) .
N4 C5 1.336(3) .
N4 Sm1 2.961(2) 8_665
C42 C43 1.397(4) .
C42 C46 1.545(4) .
F43 C46 1.331(3) .
C5 C6 1.463(3) .
C34 C33 1.401(4) .
C34 C37 1.536(4) .
N14 C6 1.296(3) .
C8 C9 1.382(4) .
F42 C46 1.330(3) .
F36 C37 1.334(3) .
F31 C36 1.341(3) .
F34 C37 1.325(3) .
F32 C36 1.333(3) .
C32 C33 1.393(4) .
C32 C36 1.543(3) .
C44 C43 1.395(4) .
C44 C47 1.541(4) .
C11 C12 1.388(4) .
C11 C10 1.407(4) .
F23 C26 1.340(4) .
C24 C23 1.401(4) .
C24 C27 1.547(4) .
C23 C22 1.388(4) .
C9 C10 1.387(4) .
F21 C26 1.335(4) .
C22 C26 1.537(4) .
F22 C26 1.326(4) .
C47 F44B 1.246(17) .
C47 F45B 1.31(2) .
C47 F46A 1.322(12) .
C47 F45A 1.323(16) .
C47 F46B 1.33(2) .
C47 F44A 1.390(9) .
C27 F24 1.314(4) .
C27 F25 1.326(4) .
C27 F26 1.351(4) .
